data_1521426
loop_
_publ_author_name
'Knowles, J.C.'
'Gibson, I.R.'
'Abrahams, I.'

_publ_section_title
;
 High temperature phase transition in Ca3 (P O4)2 measured by neutron
 diffraction
;
_journal_name_full Bioceramics
_journal_page_first 341
_journal_page_last 344
_journal_volume 1999
_journal_year 1999
_chemical_formula_sum 'Ca3 O8 P2'
_chemical_name_systematic 'Ca3 (P O4)2'
_space_group_IT_number 194
_symmetry_space_group_name_Hall '-P 6c 2c'
_symmetry_space_group_name_H-M 'P 63/m m c'
_cell_angle_alpha 90
_cell_angle_beta 90
_cell_angle_gamma 120
_cell_formula_units_Z 1
_cell_length_a 5.3601
_cell_length_b 5.3601
_cell_length_c 7.6978
_cell_volume 191.533
_citation_journal_id_ASTM BPCMFX
_cod_data_source_file Knowles_BPCMFX_1999_673.cif
_cod_data_source_block Ca3O8P2
_cod_original_cell_volume 191.5327
_cod_database_code 1521426

loop_
_symmetry_equiv_pos_as_xyz
x,y,z
x-y,x,z+1/2
-y,x-y,z
-x,-y,z+1/2
-x+y,-x,z
y,-x+y,z+1/2
-y,-x,-z+1/2
x-y,-y,-z
x,x-y,-z+1/2
y,x,-z
-x+y,y,-z+1/2
-x,-x+y,-z
-x,-y,-z
-x+y,-x,-z-1/2
y,-x+y,-z
x,y,-z-1/2
x-y,x,-z
-y,x-y,-z-1/2
y,x,z-1/2
-x+y,y,z
-x,-x+y,z-1/2
-y,-x,z
x-y,-y,z-1/2
x,x-y,z

loop_
_atom_site_label
_atom_site_type_symbol
_atom_site_fract_x
_atom_site_fract_y
_atom_site_fract_z
_atom_site_occupancy
_atom_site_U_iso_or_equiv
P1 P+5 0.3333 0.6667 0.25 1 0.0
O2 O-2 0.2183 0.4366 0.3674 0.333 0.0
Ca2 Ca+2 0.3333 0.6667 0.75 0.75 0.0
O1 O-2 0.1732 0.3464 0.25 0.667 0.0
Ca1 Ca+2 0 0 0 0.75 0.0
